data_2016194
loop_
_publ_author_name
'Rodr\'iguez de Barbar\'in, Cecilia'
'Bern\`es, Sylvain'
'N\'ajera, Blanca'
'Elizondo, Perla'

_publ_section_title
;
 Acyclic Schiff base salts derived from 1,3-diaminopropane and
 1,3-diamino-2-hydroxypropane
;
_journal_coeditor_code GD3137
_journal_issue 10
_journal_name_full 'Acta Crystallographica Section C'
_journal_page_first o597
_journal_page_last o599
_journal_paper_doi 10.1107/S010827010704156X
_journal_volume 63
_journal_year 2007
_chemical_formula_iupac 'C17 H22 N4 O5 2+ , 2Cl -'
_chemical_formula_moiety 'C17 H22 N4 O5 2+ , 2Cl -'
_chemical_formula_sum 'C17 H22 Cl2 N4 O5'
_chemical_formula_weight 433.29
_chemical_name_systematic
;2-hydroxy-<i>N</i>,<i>N</i>'-bis(2-nitrobenzyl)propane-1,3-diammonium
 dichloride
;
_space_group_IT_number 19
_symmetry_cell_setting orthorhombic
_symmetry_space_group_name_Hall 'P 2ac 2ab'
_symmetry_space_group_name_H-M 'P 21 21 21'
_atom_sites_solution_hydrogens geom
_atom_sites_solution_primary direct
_atom_sites_solution_secondary difmap
_audit_creation_method SHELTXL-Plus
_cell_angle_alpha 90.00
_cell_angle_beta 90.00
_cell_angle_gamma 90.00
_cell_formula_units_Z 4
_cell_length_a 7.075(2)
_cell_length_b 15.844(8)
_cell_length_c 18.554(6)
_cell_measurement_reflns_used 73
_cell_measurement_temperature 298(2)
_cell_measurement_theta_max 11.56
_cell_measurement_theta_min 3.92
_cell_volume 2079.8(14)
_computing_cell_refinement 'XSCANS (Siemens, 1999)'
_computing_data_collection 'XSCANS (Siemens, 1999)'
_computing_data_reduction 'XSCANS (Siemens, 1999)'
_computing_molecular_graphics
;
SHELXTL-Plus (Sheldrick, 1997) and Mercury (Macrae <i>et al.</i>,
2006)
;
_computing_publication_material 'SHELXTL-Plus (Sheldrick, 1997)'
_computing_structure_refinement 'SHELXTL-Plus (Sheldrick, 1997)'
_computing_structure_solution 'SHELXTL-Plus (Sheldrick, 1997)'
_diffrn_ambient_temperature 298(2)
_diffrn_measured_fraction_theta_full 0.999
_diffrn_measured_fraction_theta_max 0.999
_diffrn_measurement_device_type 'Siemens P4'
_diffrn_measurement_method 2\q/\w
_diffrn_radiation_monochromator graphite
_diffrn_radiation_source 'fine-focus sealed tube'
_diffrn_radiation_type MoK\a
_diffrn_radiation_wavelength 0.71073
_diffrn_reflns_av_R_equivalents 0.0894
_diffrn_reflns_av_sigmaI/netI 0.0749
_diffrn_reflns_limit_h_max 4
_diffrn_reflns_limit_h_min -8
_diffrn_reflns_limit_k_max 18
_diffrn_reflns_limit_k_min -18
_diffrn_reflns_limit_l_max 22
_diffrn_reflns_limit_l_min -22
_diffrn_reflns_number 6209
_diffrn_reflns_theta_full 25.06
_diffrn_reflns_theta_max 25.06
_diffrn_reflns_theta_min 2.20
_diffrn_standards_decay_% 10.20
_diffrn_standards_interval_count 97
_diffrn_standards_number 3
_exptl_absorpt_coefficient_mu 0.347
_exptl_absorpt_correction_T_max 0.9337
_exptl_absorpt_correction_T_min 0.7393
_exptl_absorpt_correction_type psi-scan
_exptl_absorpt_process_details '(XSCANS; Siemens, 1999)'
_exptl_crystal_colour colourless
_exptl_crystal_density_diffrn 1.384
_exptl_crystal_density_method 'not measured'
_exptl_crystal_description irregular
_exptl_crystal_F_000 904
_exptl_crystal_size_max 0.4
_exptl_crystal_size_mid 0.2
_exptl_crystal_size_min 0.2
_refine_diff_density_max 0.362
_refine_diff_density_min -0.300
_refine_ls_abs_structure_details 'Flack (1983), with 1557 Friedel pairs'
_refine_ls_abs_structure_Flack -0.03(11)
_refine_ls_extinction_method none
_refine_ls_goodness_of_fit_ref 1.041
_refine_ls_hydrogen_treatment constr
_refine_ls_matrix_type full
_refine_ls_number_parameters 259
_refine_ls_number_reflns 3692
_refine_ls_number_restraints 8
_refine_ls_restrained_S_all 1.043
_refine_ls_R_factor_all 0.0811
_refine_ls_R_factor_gt 0.0547
_refine_ls_shift/su_max 0.000
_refine_ls_shift/su_mean 0.000
_refine_ls_structure_factor_coef Fsqd
_refine_ls_weighting_details 'calc w = 1/[\s^2^(Fo^2^)+(0.0581P)^2^+0.84P] where P=(Fo^2^+2Fc^2^)/3'
_refine_ls_weighting_scheme calc
_refine_ls_wR_factor_gt 0.1294
_refine_ls_wR_factor_ref 0.1445
_reflns_number_gt 2729
_reflns_number_total 3692
_reflns_threshold_expression I>2\s(I)
_cod_data_source_file gd3137.cif
_cod_data_source_block II
_cod_database_code 2016194
_cod_database_fobs_code 2016194

loop_
_symmetry_equiv_pos_as_xyz
'x, y, z'
'-x+1/2, -y, z+1/2'
'-x, y+1/2, -z+1/2'
'x+1/2, -y+1/2, -z'

loop_
_atom_site_type_symbol
_atom_site_label
_atom_site_fract_x
_atom_site_fract_y
_atom_site_fract_z
_atom_site_U_iso_or_equiv
_atom_site_adp_type
_atom_site_calc_flag
_atom_site_refinement_flags
_atom_site_occupancy
_atom_site_disorder_assembly
_atom_site_disorder_group
Cl Cl1 -0.00591(15) 0.56475(9) 0.50575(6) 0.0737(4) Uani d . 1 . .
Cl Cl2 -0.01826(16) 0.85474(9) 0.62691(7) 0.0797(4) Uani d . 1 . .
O O1 0.2619(9) 0.3278(2) 0.6517(2) 0.1179(19) Uani d . 1 . .
O O2 0.3090(6) 0.4599(2) 0.63676(18) 0.0773(10) Uani d . 1 . .
O O4 0.2676(6) 0.8259(2) 0.77899(18) 0.0822(11) Uani d . 1 . .
O O5 0.1602(8) 0.8900(3) 0.8701(2) 0.1102(15) Uani d . 1 . .
N N1 0.2874(7) 0.3883(3) 0.6130(2) 0.0708(11) Uani d . 1 . .
N N2 0.4296(4) 0.5762(2) 0.52583(19) 0.0505(8) Uani d . 1 . .
H H2D 0.4209 0.6013 0.4824 0.061 Uiso calc R 1 . .
H H2E 0.3114 0.5660 0.5415 0.061 Uiso calc R 1 . .
N N3 0.4213(4) 0.85546(19) 0.64045(16) 0.0450(7) Uani d . 1 . .
H H3C 0.2995 0.8473 0.6526 0.054 Uiso calc R 1 . .
H H3D 0.4233 0.8802 0.5968 0.054 Uiso calc R 1 . .
N N4 0.2207(6) 0.8900(3) 0.80974(19) 0.0606(10) Uani d . 1 . .
C C1 0.2910(6) 0.3757(3) 0.5361(2) 0.0540(11) Uani d . 1 . .
C C2 0.1787(7) 0.3110(3) 0.5091(3) 0.0668(13) Uani d . 1 . .
H H2B 0.1033 0.2790 0.5397 0.080 Uiso calc R 1 . .
C C3 0.1813(8) 0.2956(3) 0.4367(3) 0.0723(14) Uani d . 1 . .
H H3B 0.1071 0.2524 0.4178 0.087 Uiso calc R 1 . .
C C4 0.2917(8) 0.3428(3) 0.3914(3) 0.0735(14) Uani d . 1 . .
H H4A 0.2928 0.3318 0.3422 0.088 Uiso calc R 1 . .
C C5 0.4009(7) 0.4068(3) 0.4193(3) 0.0661(13) Uani d . 1 . .
H H5A 0.4758 0.4384 0.3882 0.079 Uiso calc R 1 . .
C C6 0.4028(5) 0.4257(2) 0.4919(2) 0.0515(10) Uani d . 1 . .
C C7 0.5309(6) 0.4946(2) 0.5176(3) 0.0609(12) Uani d . 1 . .
H H7A 0.5854 0.4786 0.5636 0.073 Uiso calc R 1 . .
H H7B 0.6335 0.5017 0.4834 0.073 Uiso calc R 1 . .
C C8 0.5237(6) 0.6345(2) 0.5766(2) 0.0522(10) Uani d . 1 A .
H H8A 0.6489 0.6481 0.5588 0.063 Uiso calc R 1 . .
H H8B 0.5377 0.6071 0.6231 0.063 Uiso calc R 1 . .
C C9 0.4120(6) 0.7145(3) 0.5858(2) 0.0526(10) Uani d D 1 . .
H H9AA 0.3824 0.7413 0.5395 0.063 Uiso calc PR 0.785(8) A 1
H H9AB 0.2766 0.7076 0.5951 0.063 Uiso d PR 0.215(8) A 2
C C10 0.5164(6) 0.7728(2) 0.6356(2) 0.0498(9) Uani d . 1 A .
H H10A 0.5233 0.7476 0.6832 0.060 Uiso calc R 1 . .
H H10B 0.6445 0.7806 0.6182 0.060 Uiso calc R 1 . .
C C11 0.5092(7) 0.9132(3) 0.6936(2) 0.0538(10) Uani d . 1 . .
H H11A 0.6193 0.9396 0.6721 0.065 Uiso calc R 1 . .
H H11B 0.5511 0.8809 0.7350 0.065 Uiso calc R 1 . .
C C12 0.3735(6) 0.9805(2) 0.7180(2) 0.0483(10) Uani d . 1 . .
C C13 0.3818(7) 1.0591(3) 0.6873(2) 0.0634(12) Uani d . 1 . .
H H13A 0.4664 1.0684 0.6498 0.076 Uiso calc R 1 . .
C C14 0.2692(9) 1.1245(3) 0.7103(3) 0.0761(15) Uani d . 1 . .
H H14A 0.2798 1.1773 0.6887 0.091 Uiso calc R 1 . .
C C15 0.1420(8) 1.1123(3) 0.7645(3) 0.0743(15) Uani d . 1 . .
H H15A 0.0633 1.1562 0.7789 0.089 Uiso calc R 1 . .
C C16 0.1304(7) 1.0359(3) 0.7974(3) 0.0642(12) Uani d . 1 . .
H H16A 0.0477 1.0277 0.8357 0.077 Uiso calc R 1 . .
C C17 0.2421(6) 0.9712(2) 0.7734(2) 0.0488(10) Uani d . 1 . .
O O3A 0.2431(5) 0.6877(2) 0.6240(2) 0.0612(13) Uani d PDU 0.785(8) A 1
H H3AA 0.1492 0.6886 0.5954 0.092 Uiso calc PR 0.785(8) A 1
O O3B 0.468(3) 0.7513(14) 0.5147(8) 0.120(8) Uiso d PD 0.215(8) A 2
H H3BA 0.4160 0.7993 0.5095 0.180 Uiso calc PR 0.215(8) A 2

loop_
_atom_site_aniso_label
_atom_site_aniso_U_11
_atom_site_aniso_U_22
_atom_site_aniso_U_33
_atom_site_aniso_U_12
_atom_site_aniso_U_13
_atom_site_aniso_U_23
Cl1 0.0372(5) 0.1164(10) 0.0676(6) -0.0028(7) -0.0023(6) 0.0293(7)
Cl2 0.0397(5) 0.1011(9) 0.0982(9) -0.0019(6) 0.0001(6) 0.0194(8)
O1 0.202(6) 0.067(2) 0.085(3) -0.014(3) -0.021(3) 0.025(2)
O2 0.102(3) 0.060(2) 0.070(2) -0.001(2) -0.010(2) -0.0083(17)
O4 0.130(3) 0.0524(18) 0.0646(19) 0.000(2) 0.016(2) 0.0101(17)
O5 0.162(4) 0.098(3) 0.070(2) 0.006(3) 0.043(3) 0.011(2)
N1 0.083(3) 0.060(3) 0.070(3) 0.001(2) -0.012(2) 0.012(2)
N2 0.0364(16) 0.0436(18) 0.072(2) -0.0009(15) -0.0023(15) -0.0049(17)
N3 0.0407(16) 0.0467(18) 0.0476(17) 0.0005(15) -0.0001(14) -0.0010(15)
N4 0.073(3) 0.061(2) 0.049(2) -0.004(2) 0.0086(19) 0.0022(19)
C1 0.050(2) 0.045(2) 0.067(3) 0.002(2) -0.009(2) -0.005(2)
C2 0.067(3) 0.044(2) 0.089(4) -0.008(2) -0.006(3) 0.003(3)
C3 0.070(3) 0.048(3) 0.099(4) -0.010(2) -0.010(3) -0.021(3)
C4 0.078(3) 0.060(3) 0.083(3) 0.000(3) -0.005(3) -0.020(3)
C5 0.055(3) 0.058(3) 0.085(3) 0.003(2) 0.014(2) -0.016(3)
C6 0.0384(19) 0.044(2) 0.072(3) 0.0025(18) 0.000(2) -0.009(2)
C7 0.040(2) 0.046(2) 0.097(3) 0.0024(19) 0.003(2) -0.011(2)
C8 0.043(2) 0.047(2) 0.067(2) 0.002(2) -0.008(2) -0.0042(19)
C9 0.044(2) 0.048(2) 0.066(3) 0.0015(19) -0.004(2) -0.010(2)
C10 0.042(2) 0.048(2) 0.059(2) -0.0005(19) -0.009(2) -0.0043(18)
C11 0.048(2) 0.059(2) 0.055(2) -0.002(2) -0.002(2) -0.0094(19)
C12 0.053(2) 0.046(2) 0.045(2) -0.0064(19) -0.0034(19) -0.0060(19)
C13 0.074(3) 0.051(3) 0.065(3) -0.010(3) -0.001(2) 0.004(2)
C14 0.104(4) 0.039(2) 0.086(4) -0.003(3) -0.017(4) 0.000(2)
C15 0.084(4) 0.063(3) 0.077(3) 0.017(3) -0.020(3) -0.025(3)
C16 0.062(3) 0.067(3) 0.064(3) 0.010(2) -0.003(2) -0.016(3)
C17 0.056(2) 0.047(2) 0.043(2) -0.001(2) 0.000(2) -0.0034(18)
O3A 0.042(2) 0.057(2) 0.084(3) -0.0094(18) 0.016(2) -0.009(2)

loop_
_atom_type_symbol
_atom_type_description
_atom_type_scat_dispersion_real
_atom_type_scat_dispersion_imag
_atom_type_scat_source
C C 0.0033 0.0016 'International Tables Vol C Tables 4.2.6.8 and 6.1.1.4'
H H 0.0000 0.0000 'International Tables Vol C Tables 4.2.6.8 and 6.1.1.4'
N N 0.0061 0.0033 'International Tables Vol C Tables 4.2.6.8 and 6.1.1.4'
O O 0.0106 0.0060 'International Tables Vol C Tables 4.2.6.8 and 6.1.1.4'
Cl Cl 0.1484 0.1585 'International Tables Vol C Tables 4.2.6.8 and 6.1.1.4'

loop_
_geom_angle_atom_site_label_1
_geom_angle_atom_site_label_2
_geom_angle_atom_site_label_3
_geom_angle
O1 N1 O2 122.5(4)
O1 N1 C1 118.6(4)
O2 N1 C1 118.8(4)
C8 N2 C7 113.1(3)
C8 N2 H2D 109.0
C7 N2 H2D 109.0
C8 N2 H2E 109.0
C7 N2 H2E 109.0
H2D N2 H2E 107.8
C10 N3 C11 113.4(3)
C10 N3 H3C 108.9
C11 N3 H3C 108.9
C10 N3 H3D 108.9
C11 N3 H3D 108.9
H3C N3 H3D 107.7
O5 N4 O4 122.6(4)
O5 N4 C17 117.9(4)
O4 N4 C17 119.5(3)
C6 C1 C2 122.2(4)
C6 C1 N1 121.1(4)
C2 C1 N1 116.7(4)
C3 C2 C1 118.7(5)
C3 C2 H2B 120.7
C1 C2 H2B 120.7
C2 C3 C4 120.8(5)
C2 C3 H3B 119.6
C4 C3 H3B 119.6
C3 C4 C5 119.5(5)
C3 C4 H4A 120.2
C5 C4 H4A 120.2
C4 C5 C6 122.1(5)
C4 C5 H5A 118.9
C6 C5 H5A 118.9
C5 C6 C1 116.6(4)
C5 C6 C7 118.3(4)
C1 C6 C7 125.0(4)
N2 C7 C6 112.1(3)
N2 C7 H7A 109.2
C6 C7 H7A 109.2
N2 C7 H7B 109.2
C6 C7 H7B 109.2
H7A C7 H7B 107.9
N2 C8 C9 111.2(3)
N2 C8 H8A 109.4
C9 C8 H8A 109.4
N2 C8 H8B 109.4
C9 C8 H8B 109.4
H8A C8 H8B 108.0
O3A C9 O3B 139.7(10)
O3A C9 C10 106.5(4)
O3B C9 C10 100.0(9)
O3A C9 C8 103.9(3)
O3B C9 C8 95.1(10)
C10 C9 C8 109.2(3)
O3A C9 H9AA 112.2
C10 C9 H9AA 112.2
C8 C9 H9AA 112.2
O3B C9 H9AB 117.3
C10 C9 H9AB 116.2
C8 C9 H9AB 116.0
H9AA C9 H9AB 89.7
N3 C10 C9 111.0(3)
N3 C10 H10A 109.4
C9 C10 H10A 109.4
N3 C10 H10B 109.4
C9 C10 H10B 109.4
H10A C10 H10B 108.0
N3 C11 C12 111.7(4)
N3 C11 H11A 109.3
C12 C11 H11A 109.3
N3 C11 H11B 109.3
C12 C11 H11B 109.3
H11A C11 H11B 107.9
C13 C12 C17 115.5(4)
C13 C12 C11 119.5(4)
C17 C12 C11 124.9(4)
C12 C13 C14 122.1(5)
C12 C13 H13A 118.9
C14 C13 H13A 118.9
C15 C14 C13 120.2(5)
C15 C14 H14A 119.9
C13 C14 H14A 119.9
C16 C15 C14 119.9(5)
C16 C15 H15A 120.1
C14 C15 H15A 120.1
C15 C16 C17 119.1(5)
C15 C16 H16A 120.4
C17 C16 H16A 120.4
C16 C17 C12 123.1(4)
C16 C17 N4 116.8(4)
C12 C17 N4 120.2(4)
C9 O3A H3AA 109.5
H9AB O3A H3AA 76.6
C9 O3B H3BA 109.5

loop_
_geom_bond_atom_site_label_1
_geom_bond_atom_site_label_2
_geom_bond_distance
O1 N1 1.212(5)
O2 N1 1.226(5)
O4 N4 1.211(5)
O5 N4 1.198(5)
N1 C1 1.440(6)
N2 C8 1.478(5)
N2 C7 1.486(5)
N2 H2D 0.9000
N2 H2E 0.9000
N3 C10 1.476(5)
N3 C11 1.482(5)
N3 H3C 0.9000
N3 H3D 0.9000
N4 C17 1.460(6)
C1 C6 1.388(6)
C1 C2 1.390(6)
C2 C3 1.366(7)
C2 H2B 0.9300
C3 C4 1.370(7)
C3 H3B 0.9300
C4 C5 1.375(7)
C4 H4A 0.9300
C5 C6 1.381(6)
C5 H5A 0.9300
C6 C7 1.497(6)
C7 H7A 0.9700
C7 H7B 0.9700
C8 C9 1.503(6)
C8 H8A 0.9700
C8 H8B 0.9700
C9 O3A 1.453(5)
C9 O3B 1.495(10)
C9 C10 1.501(6)
C9 H9AA 0.9800
C9 H9AB 0.9800
C10 H10A 0.9700
C10 H10B 0.9700
C11 C12 1.504(6)
C11 H11A 0.9700
C11 H11B 0.9700
C12 C13 1.370(6)
C12 C17 1.394(6)
C13 C14 1.375(7)
C13 H13A 0.9300
C14 C15 1.364(8)
C14 H14A 0.9300
C15 C16 1.357(7)
C15 H15A 0.9300
C16 C17 1.369(6)
C16 H16A 0.9300
O3A H9AB 0.6655
O3A H3AA 0.8501
O3B H3BA 0.8501

loop_
_geom_hbond_atom_site_label_D
_geom_hbond_atom_site_label_H
_geom_hbond_atom_site_label_A
_geom_hbond_site_symmetry_A
_geom_hbond_distance_DH
_geom_hbond_distance_HA
_geom_hbond_distance_DA
_geom_hbond_angle_DHA
_geom_hbond_publ_flag
N2 H2D Cl2 4_566 0.90 2.19 3.060(4) 163.1 yes
N2 H2E Cl1 . 0.90 2.34 3.109(3) 143.2 yes
N3 H3C Cl2 . 0.90 2.30 3.120(3) 151.1 yes
N3 H3D Cl1 4_566 0.90 2.15 3.037(3) 167.4 yes
O3A H3AA Cl1 . 0.85 2.80 3.422(4) 131.8 yes
O3B H3BA Cl1 4_566 0.85 2.24 2.95(2) 140.1 yes

loop_
_geom_torsion_atom_site_label_1
_geom_torsion_atom_site_label_2
_geom_torsion_atom_site_label_3
_geom_torsion_atom_site_label_4
_geom_torsion
_geom_torsion_publ_flag
C8 N2 C7 C6 156.9(4) yes
C7 N2 C8 C9 -177.5(3) yes
N2 C8 C9 C10 -178.0(3) yes
C8 C9 C10 N3 174.4(3) yes
C11 N3 C10 C9 175.2(3) yes
C10 N3 C11 C12 -158.2(3) yes
O1 N1 C1 C6 -148.2(5) ?
O2 N1 C1 C6 32.2(7) ?
O1 N1 C1 C2 31.3(7) ?
O2 N1 C1 C2 -148.3(5) ?
C6 C1 C2 C3 1.0(7) ?
N1 C1 C2 C3 -178.5(4) ?
C1 C2 C3 C4 -0.2(7) ?
C2 C3 C4 C5 -0.2(8) ?
C3 C4 C5 C6 -0.3(7) ?
C4 C5 C6 C1 1.1(7) ?
C4 C5 C6 C7 178.1(4) ?
C2 C1 C6 C5 -1.4(6) ?
N1 C1 C6 C5 178.1(4) ?
C2 C1 C6 C7 -178.2(4) ?
N1 C1 C6 C7 1.3(6) ?
C5 C6 C7 N2 97.4(5) ?
C1 C6 C7 N2 -85.8(5) ?
N2 C8 C9 O3A 68.7(4) ?
N2 C8 C9 O3B -75.5(10) ?
O3A C9 C10 N3 -74.0(4) ?
O3B C9 C10 N3 75.3(10) ?
N3 C11 C12 C13 -98.6(5) ?
N3 C11 C12 C17 85.0(5) ?
C17 C12 C13 C14 0.6(7) ?
C11 C12 C13 C14 -176.1(4) ?
C12 C13 C14 C15 -0.9(8) ?
C13 C14 C15 C16 1.9(8) ?
C14 C15 C16 C17 -2.6(7) ?
C15 C16 C17 C12 2.4(7) ?
C15 C16 C17 N4 -178.7(4) ?
C13 C12 C17 C16 -1.3(6) ?
C11 C12 C17 C16 175.2(4) ?
C13 C12 C17 N4 179.8(4) ?
C11 C12 C17 N4 -3.7(6) ?
O5 N4 C17 C16 -24.0(6) ?
O4 N4 C17 C16 157.4(5) ?
O5 N4 C17 C12 154.9(5) ?
O4 N4 C17 C12 -23.6(6) ?
